data_2233724
loop_
_publ_author_name
'Kassim, Karimah'
'Hashim, N. Zakiah N.'
'Fadzil, Adibatul Husna'
'Yusof, M. Sukeri M.'

_publ_section_title
;
 2-(4-Chlorophenyl)-1-phenyl-1<i>H</i>-benzimidazole
;
_journal_coeditor_code BH2413
_journal_issue 3
_journal_name_full 'Acta Crystallographica Section E'
_journal_page_first o799
_journal_paper_doi 10.1107/S1600536812006678
_journal_volume 68
_journal_year 2012
_chemical_formula_iupac 'C19 H13 Cl N2'
_chemical_formula_moiety 'C19 H13 Cl N2'
_chemical_formula_sum 'C19 H13 Cl N2'
_chemical_formula_weight 304.76
_chemical_melting_point 423
_chemical_name_systematic
;
2-(4-Chlorophenyl)-1-phenyl-1<i>H</i>-benzimidazole
;
_space_group_IT_number 14
_symmetry_cell_setting monoclinic
_symmetry_space_group_name_Hall '-P 2ybc'
_symmetry_space_group_name_H-M 'P 1 21/c 1'
_atom_sites_solution_hydrogens geom
_atom_sites_solution_primary direct
_atom_sites_solution_secondary difmap
_audit_creation_method SHELXTL
_cell_angle_alpha 90.00
_cell_angle_beta 112.8150(10)
_cell_angle_gamma 90.00
_cell_formula_units_Z 4
_cell_length_a 8.29810(10)
_cell_length_b 9.2963(2)
_cell_length_c 20.7796(3)
_cell_measurement_temperature 293(2)
_cell_measurement_theta_max 32.67
_cell_measurement_theta_min 2.13
_cell_volume 1477.56(4)
_computing_cell_refinement 'SAINT (Bruker, 2009)'
_computing_data_collection 'APEX2 (Bruker, 2009)'
_computing_data_reduction 'SAINT (Bruker, 2009)'
_computing_molecular_graphics 'SHELXTL (Sheldrick, 2008)'
_computing_publication_material
;
SHELXTL (Sheldrick, 2008), PARST (Nardelli, 1995) and PLATON
(Spek, 2009)
;
_computing_structure_refinement 'SHELXTL (Sheldrick, 2008)'
_computing_structure_solution 'SHELXTL (Sheldrick, 2008)'
_diffrn_ambient_temperature 293(2)
_diffrn_detector_area_resol_mean 83.66
_diffrn_measured_fraction_theta_full 0.996
_diffrn_measured_fraction_theta_max 0.996
_diffrn_measurement_device_type
;
Bruker APEX DUO CCD area-detector
;
_diffrn_measurement_method '\w scan'
_diffrn_radiation_monochromator graphite
_diffrn_radiation_source 'fine-focus sealed tube'
_diffrn_radiation_type MoK\a
_diffrn_radiation_wavelength 0.71073
_diffrn_reflns_av_R_equivalents 0.0272
_diffrn_reflns_av_sigmaI/netI 0.0218
_diffrn_reflns_limit_h_max 12
_diffrn_reflns_limit_h_min -9
_diffrn_reflns_limit_k_max 14
_diffrn_reflns_limit_k_min -13
_diffrn_reflns_limit_l_max 31
_diffrn_reflns_limit_l_min -31
_diffrn_reflns_number 33103
_diffrn_reflns_theta_full 32.67
_diffrn_reflns_theta_max 32.67
_diffrn_reflns_theta_min 2.13
_exptl_absorpt_coefficient_mu 0.256
_exptl_absorpt_correction_T_max 0.9555
_exptl_absorpt_correction_T_min 0.8872
_exptl_absorpt_correction_type multi-scan
_exptl_absorpt_process_details '(SADABS; Bruker, 2009)'
_exptl_crystal_colour brown
_exptl_crystal_density_diffrn 1.370
_exptl_crystal_density_method 'not measured'
_exptl_crystal_description slab
_exptl_crystal_F_000 632
_exptl_crystal_size_max 0.48
_exptl_crystal_size_mid 0.39
_exptl_crystal_size_min 0.18
_refine_diff_density_max 0.492
_refine_diff_density_min -0.276
_refine_ls_extinction_method none
_refine_ls_goodness_of_fit_ref 1.041
_refine_ls_hydrogen_treatment constr
_refine_ls_matrix_type full
_refine_ls_number_constraints 0
_refine_ls_number_parameters 199
_refine_ls_number_reflns 5398
_refine_ls_number_restraints 0
_refine_ls_restrained_S_all 1.041
_refine_ls_R_factor_all 0.0472
_refine_ls_R_factor_gt 0.0388
_refine_ls_shift/su_max 0.001
_refine_ls_shift/su_mean 0.000
_refine_ls_structure_factor_coef Fsqd
_refine_ls_weighting_details 'calc w=1/[\s^2^(Fo^2^)+(0.0532P)^2^+0.4870P] where P=(Fo^2^+2Fc^2^)/3'
_refine_ls_weighting_scheme calc
_refine_ls_wR_factor_gt 0.1005
_refine_ls_wR_factor_ref 0.1063
_reflns_number_gt 4610
_reflns_number_total 5398
_reflns_threshold_expression I>2\s(I)
_cod_data_source_file bh2413.cif
_cod_data_source_block I
_cod_original_sg_symbol_H-M 'P 21/c'
_cod_database_code 2233724
_cod_database_fobs_code 2233724

loop_
_symmetry_equiv_pos_as_xyz
'x, y, z'
'-x, y+1/2, -z+1/2'
'-x, -y, -z'
'x, -y-1/2, z-1/2'

loop_
_atom_site_type_symbol
_atom_site_label
_atom_site_fract_x
_atom_site_fract_y
_atom_site_fract_z
_atom_site_U_iso_or_equiv
_atom_site_adp_type
_atom_site_calc_flag
_atom_site_refinement_flags
_atom_site_occupancy
_atom_site_symmetry_multiplicity
Cl Cl1 0.72432(4) -0.07747(3) -0.201084(13) 0.02762(8) Uani d . 1 1
N N1 0.15677(11) 0.13941(9) -0.51877(4) 0.01712(15) Uani d . 1 1
N N2 0.19862(10) -0.08273(8) -0.55312(4) 0.01549(15) Uani d . 1 1
C C1 0.49136(12) -0.11517(11) -0.40861(5) 0.01843(17) Uani d . 1 1
H H1B 0.5057 -0.1695 -0.4436 0.022 Uiso calc R 1 1
C C2 0.60543(13) -0.13482(11) -0.33949(5) 0.02010(18) Uani d . 1 1
H H2A 0.6952 -0.2021 -0.3281 0.024 Uiso calc R 1 1
C C3 0.58327(13) -0.05256(11) -0.28778(5) 0.01930(18) Uani d . 1 1
C C4 0.45136(13) 0.05008(11) -0.30385(5) 0.01991(18) Uani d . 1 1
H H4A 0.4393 0.1057 -0.2688 0.024 Uiso calc R 1 1
C C5 0.33807(13) 0.06833(10) -0.37285(5) 0.01777(17) Uani d . 1 1
H H5A 0.2494 0.1366 -0.3840 0.021 Uiso calc R 1 1
C C6 0.35547(12) -0.01485(10) -0.42611(5) 0.01522(16) Uani d . 1 1
C C7 0.23567(12) 0.01388(10) -0.49847(5) 0.01518(16) Uani d . 1 1
C C8 0.06201(12) 0.12524(10) -0.59018(5) 0.01704(17) Uani d . 1 1
C C9 -0.04641(13) 0.22408(11) -0.63856(5) 0.02113(19) Uani d . 1 1
H H9A -0.0658 0.3155 -0.6248 0.025 Uiso calc R 1 1
C C10 -0.12370(13) 0.18085(12) -0.70759(6) 0.0235(2) Uani d . 1 1
H H10A -0.1965 0.2445 -0.7406 0.028 Uiso calc R 1 1
C C11 -0.09486(14) 0.04291(12) -0.72905(5) 0.0232(2) Uani d . 1 1
H H11A -0.1474 0.0183 -0.7760 0.028 Uiso calc R 1 1
C C12 0.00988(13) -0.05700(11) -0.68185(5) 0.02010(18) Uani d . 1 1
H H12A 0.0277 -0.1488 -0.6956 0.024 Uiso calc R 1 1
C C13 0.08723(12) -0.01221(10) -0.61242(5) 0.01645(16) Uani d . 1 1
C C14 0.23702(12) -0.23309(10) -0.55279(5) 0.01539(16) Uani d . 1 1
C C15 0.33740(12) -0.28012(11) -0.58889(5) 0.01818(17) Uani d . 1 1
H H15A 0.3838 -0.2146 -0.6109 0.022 Uiso calc R 1 1
C C16 0.36742(13) -0.42709(11) -0.59159(5) 0.02123(19) Uani d . 1 1
H H16A 0.4343 -0.4601 -0.6155 0.025 Uiso calc R 1 1
C C17 0.29783(13) -0.52407(11) -0.55872(6) 0.0221(2) Uani d . 1 1
H H17A 0.3173 -0.6221 -0.5611 0.027 Uiso calc R 1 1
C C18 0.19916(14) -0.47574(11) -0.52227(6) 0.0226(2) Uani d . 1 1
H H18A 0.1546 -0.5413 -0.4996 0.027 Uiso calc R 1 1
C C19 0.16673(13) -0.32917(11) -0.51960(5) 0.01932(18) Uani d . 1 1
H H19A 0.0990 -0.2963 -0.4959 0.023 Uiso calc R 1 1

loop_
_atom_site_aniso_label
_atom_site_aniso_U_11
_atom_site_aniso_U_22
_atom_site_aniso_U_33
_atom_site_aniso_U_12
_atom_site_aniso_U_13
_atom_site_aniso_U_23
Cl1 0.03461(15) 0.02418(13) 0.01779(12) -0.00362(10) 0.00329(10) 0.00170(8)
N1 0.0187(3) 0.0134(3) 0.0199(4) 0.0005(3) 0.0082(3) -0.0005(3)
N2 0.0178(3) 0.0120(3) 0.0166(3) -0.0001(3) 0.0067(3) -0.0015(3)
C1 0.0184(4) 0.0169(4) 0.0200(4) 0.0007(3) 0.0075(3) -0.0019(3)
C2 0.0195(4) 0.0176(4) 0.0213(4) 0.0002(3) 0.0060(3) -0.0005(3)
C3 0.0219(4) 0.0177(4) 0.0170(4) -0.0043(3) 0.0061(3) 0.0005(3)
C4 0.0244(4) 0.0187(4) 0.0185(4) -0.0033(3) 0.0103(3) -0.0031(3)
C5 0.0190(4) 0.0155(4) 0.0204(4) -0.0011(3) 0.0094(3) -0.0024(3)
C6 0.0160(4) 0.0130(4) 0.0176(4) -0.0020(3) 0.0076(3) -0.0013(3)
C7 0.0162(4) 0.0130(4) 0.0178(4) -0.0010(3) 0.0082(3) -0.0018(3)
C8 0.0174(4) 0.0149(4) 0.0195(4) -0.0005(3) 0.0080(3) 0.0009(3)
C9 0.0217(4) 0.0173(4) 0.0248(5) 0.0015(3) 0.0096(4) 0.0044(3)
C10 0.0218(4) 0.0256(5) 0.0222(5) 0.0014(4) 0.0077(4) 0.0076(4)
C11 0.0222(4) 0.0286(5) 0.0178(4) -0.0015(4) 0.0066(3) 0.0018(4)
C12 0.0201(4) 0.0216(4) 0.0186(4) -0.0015(3) 0.0074(3) -0.0017(3)
C13 0.0162(4) 0.0158(4) 0.0176(4) -0.0012(3) 0.0069(3) 0.0004(3)
C14 0.0155(4) 0.0129(4) 0.0174(4) -0.0008(3) 0.0060(3) -0.0022(3)
C15 0.0180(4) 0.0191(4) 0.0184(4) -0.0008(3) 0.0081(3) -0.0032(3)
C16 0.0185(4) 0.0220(5) 0.0213(4) 0.0025(3) 0.0057(3) -0.0068(3)
C17 0.0197(4) 0.0149(4) 0.0265(5) 0.0015(3) 0.0031(4) -0.0045(3)
C18 0.0226(4) 0.0143(4) 0.0304(5) -0.0018(3) 0.0098(4) 0.0005(4)
C19 0.0199(4) 0.0159(4) 0.0249(5) -0.0010(3) 0.0117(4) -0.0005(3)

loop_
_atom_type_symbol
_atom_type_description
_atom_type_scat_dispersion_real
_atom_type_scat_dispersion_imag
_atom_type_scat_source
C C 0.0033 0.0016 'International Tables Vol C Tables 4.2.6.8 and 6.1.1.4'
H H 0.0000 0.0000 'International Tables Vol C Tables 4.2.6.8 and 6.1.1.4'
Cl Cl 0.1484 0.1585 'International Tables Vol C Tables 4.2.6.8 and 6.1.1.4'
N N 0.0061 0.0033 'International Tables Vol C Tables 4.2.6.8 and 6.1.1.4'

loop_
_geom_angle_atom_site_label_1
_geom_angle_atom_site_label_2
_geom_angle_atom_site_label_3
_geom_angle
C7 N1 C8 105.16(8)
C13 N2 C7 106.36(8)
C13 N2 C14 122.43(8)
C7 N2 C14 130.55(8)
C2 C1 C6 120.86(9)
C2 C1 H1B 119.6
C6 C1 H1B 119.6
C3 C2 C1 119.03(9)
C3 C2 H2A 120.5
C1 C2 H2A 120.5
C2 C3 C4 121.33(9)
C2 C3 Cl1 119.33(8)
C4 C3 Cl1 119.34(8)
C5 C4 C3 119.13(9)
C5 C4 H4A 120.4
C3 C4 H4A 120.4
C4 C5 C6 120.83(9)
C4 C5 H5A 119.6
C6 C5 H5A 119.6
C1 C6 C5 118.80(9)
C1 C6 C7 122.98(8)
C5 C6 C7 118.11(8)
N1 C7 N2 112.64(8)
N1 C7 C6 122.71(8)
N2 C7 C6 124.59(8)
N1 C8 C9 130.08(9)
N1 C8 C13 110.08(8)
C9 C8 C13 119.84(9)
C10 C9 C8 117.62(10)
C10 C9 H9A 121.2
C8 C9 H9A 121.2
C9 C10 C11 121.67(10)
C9 C10 H10A 119.2
C11 C10 H10A 119.2
C12 C11 C10 121.55(10)
C12 C11 H11A 119.2
C10 C11 H11A 119.2
C11 C12 C13 116.27(10)
C11 C12 H12A 121.9
C13 C12 H12A 121.9
N2 C13 C12 131.22(9)
N2 C13 C8 105.76(8)
C12 C13 C8 123.03(9)
C19 C14 C15 121.41(9)
C19 C14 N2 119.64(8)
C15 C14 N2 118.87(8)
C14 C15 C16 118.94(9)
C14 C15 H15A 120.5
C16 C15 H15A 120.5
C17 C16 C15 120.19(9)
C17 C16 H16A 119.9
C15 C16 H16A 119.9
C16 C17 C18 120.35(9)
C16 C17 H17A 119.8
C18 C17 H17A 119.8
C17 C18 C19 120.12(10)
C17 C18 H18A 119.9
C19 C18 H18A 119.9
C14 C19 C18 118.98(9)
C14 C19 H19A 120.5
C18 C19 H19A 120.5

loop_
_geom_bond_atom_site_label_1
_geom_bond_atom_site_label_2
_geom_bond_distance
Cl1 C3 1.7418(10)
N1 C7 1.3245(12)
N1 C8 1.3902(12)
N2 C13 1.3853(12)
N2 C7 1.3856(12)
N2 C14 1.4331(12)
C1 C2 1.3921(14)
C1 C6 1.3985(13)
C1 H1B 0.9300
C2 C3 1.3880(14)
C2 H2A 0.9300
C3 C4 1.3917(15)
C4 C5 1.3867(14)
C4 H4A 0.9300
C5 C6 1.4026(13)
C5 H5A 0.9300
C6 C7 1.4701(13)
C8 C9 1.4011(13)
C8 C13 1.4019(13)
C9 C10 1.3845(15)
C9 H9A 0.9300
C10 C11 1.4083(16)
C10 H10A 0.9300
C11 C12 1.3853(15)
C11 H11A 0.9300
C12 C13 1.3960(14)
C12 H12A 0.9300
C14 C19 1.3876(13)
C14 C15 1.3900(13)
C15 C16 1.3938(14)
C15 H15A 0.9300
C16 C17 1.3852(16)
C16 H16A 0.9300
C17 C18 1.3880(15)
C17 H17A 0.9300
C18 C19 1.3942(14)
C18 H18A 0.9300
C19 H19A 0.9300

loop_
_geom_torsion_atom_site_label_1
_geom_torsion_atom_site_label_2
_geom_torsion_atom_site_label_3
_geom_torsion_atom_site_label_4
_geom_torsion
C6 C1 C2 C3 -0.36(15)
C1 C2 C3 C4 -0.95(15)
C1 C2 C3 Cl1 179.49(8)
C2 C3 C4 C5 1.21(15)
Cl1 C3 C4 C5 -179.23(7)
C3 C4 C5 C6 -0.16(15)
C2 C1 C6 C5 1.37(14)
C2 C1 C6 C7 177.63(9)
C4 C5 C6 C1 -1.11(14)
C4 C5 C6 C7 -177.54(9)
C8 N1 C7 N2 0.37(10)
C8 N1 C7 C6 177.69(8)
C13 N2 C7 N1 -0.14(10)
C14 N2 C7 N1 -170.76(9)
C13 N2 C7 C6 -177.40(8)
C14 N2 C7 C6 11.99(15)
C1 C6 C7 N1 -152.39(9)
C5 C6 C7 N1 23.89(13)
C1 C6 C7 N2 24.60(14)
C5 C6 C7 N2 -159.12(9)
C7 N1 C8 C9 179.70(10)
C7 N1 C8 C13 -0.46(10)
N1 C8 C9 C10 179.19(10)
C13 C8 C9 C10 -0.64(14)
C8 C9 C10 C11 -0.21(15)
C9 C10 C11 C12 1.15(16)
C10 C11 C12 C13 -1.15(15)
C7 N2 C13 C12 179.43(10)
C14 N2 C13 C12 -9.02(16)
C7 N2 C13 C8 -0.15(10)
C14 N2 C13 C8 171.41(8)
C11 C12 C13 N2 -179.23(10)
C11 C12 C13 C8 0.28(15)
N1 C8 C13 N2 0.38(10)
C9 C8 C13 N2 -179.76(8)
N1 C8 C13 C12 -179.24(9)
C9 C8 C13 C12 0.62(15)
C13 N2 C14 C19 -107.24(11)
C7 N2 C14 C19 62.08(13)
C13 N2 C14 C15 69.63(12)
C7 N2 C14 C15 -121.05(11)
C19 C14 C15 C16 0.04(14)
N2 C14 C15 C16 -176.77(8)
C14 C15 C16 C17 0.01(15)
C15 C16 C17 C18 -0.62(15)
C16 C17 C18 C19 1.17(15)
C15 C14 C19 C18 0.50(14)
N2 C14 C19 C18 177.29(9)
C17 C18 C19 C14 -1.10(15)

loop_
_cod_related_entry_id
_cod_related_entry_database
_cod_related_entry_code
1 ChemSpider 9284640
